data_4028759
loop_
_publ_author_name
'Tuan-Jie Li'
'Zhong-Qiu Liu'
'Hong-Mei Yin'
'Chang-Sheng Yao'
'Bo Jiang'
'Xiang-Shan Wang'
'Shu-Jiang Tu'
'Xiu-Ling Li'
'Guigen Li'

_publ_section_title
;
 Metal-Free [3 + 2 + 1]/[2 + 2 + 1] Biscyclization: Stereospecific
 Construction with Concomitant Functionalization of Indolizin-5(1H)-one
;
_journal_name_full 'Journal of Organic Chemistry'
_journal_page_first 11414
_journal_page_last 11420
_journal_paper_doi 10.1021/jo401969g
_journal_volume 78
_journal_year 2013
_chemical_formula_sum 'C43 H34 Cl2 N4 O5'
_chemical_formula_weight 757.64
_chemical_name_systematic
; 
 ? 
;
_space_group_IT_number 2
_symmetry_cell_setting triclinic
_symmetry_space_group_name_Hall '-P 1'
_symmetry_space_group_name_H-M 'P -1'
_atom_sites_solution_hydrogens geom
_atom_sites_solution_primary direct
_atom_sites_solution_secondary difmap
_audit_creation_method SHELXL-97
_cell_angle_alpha 112.753(2)
_cell_angle_beta 99.306(2)
_cell_angle_gamma 101.604(2)
_cell_formula_units_Z 2
_cell_length_a 11.4634(16)
_cell_length_b 13.4376(19)
_cell_length_c 13.962(2)
_cell_measurement_reflns_used 7324
_cell_measurement_temperature 296(2)
_cell_measurement_theta_max 26.82
_cell_measurement_theta_min 2.54
_cell_volume 1873.3(5)
_computing_cell_refinement 'SAINTPLUS(Bruker, 2003)'
_computing_data_collection 'SMART(Bruker, 2003)'
_computing_data_reduction SAINTPLUS
_computing_molecular_graphics 'SHELXTL(Bruker, 2008)'
_computing_publication_material SHELXTL
_computing_structure_refinement 'SHELXL-97 (Sheldrick, 2008)'
_computing_structure_solution 'SHELXS-97 (Sheldrick, 2008)'
_diffrn_ambient_temperature 296(2)
_diffrn_measured_fraction_theta_full 0.986
_diffrn_measured_fraction_theta_max 0.986
_diffrn_measurement_device_type 'Bruker Smart Apex CCD area detector'
_diffrn_measurement_method 'phi and omega scans'
_diffrn_radiation_monochromator graphite
_diffrn_radiation_source 'fine-focus sealed tube'
_diffrn_radiation_type MoK\a
_diffrn_radiation_wavelength 0.71073
_diffrn_reflns_av_R_equivalents 0.0246
_diffrn_reflns_av_sigmaI/netI 0.0366
_diffrn_reflns_limit_h_max 13
_diffrn_reflns_limit_h_min -13
_diffrn_reflns_limit_k_max 16
_diffrn_reflns_limit_k_min -16
_diffrn_reflns_limit_l_max 15
_diffrn_reflns_limit_l_min -16
_diffrn_reflns_number 13339
_diffrn_reflns_theta_full 25.05
_diffrn_reflns_theta_max 25.05
_diffrn_reflns_theta_min 1.79
_exptl_absorpt_coefficient_mu 0.226
_exptl_absorpt_correction_T_max 0.9691
_exptl_absorpt_correction_T_min 0.9521
_exptl_absorpt_correction_type multi-scan
_exptl_absorpt_process_details SADABS(Sheldrick,2003)
_exptl_crystal_colour colorless
_exptl_crystal_density_diffrn 1.343
_exptl_crystal_description block
_exptl_crystal_F_000 788
_exptl_crystal_size_max 0.22
_exptl_crystal_size_mid 0.17
_exptl_crystal_size_min 0.14
_refine_diff_density_max 0.894
_refine_diff_density_min -0.902
_refine_diff_density_rms 0.115
_refine_ls_extinction_method none
_refine_ls_goodness_of_fit_ref 1.076
_refine_ls_hydrogen_treatment constr
_refine_ls_matrix_type full
_refine_ls_number_parameters 488
_refine_ls_number_reflns 6538
_refine_ls_number_restraints 2
_refine_ls_restrained_S_all 1.076
_refine_ls_R_factor_all 0.0912
_refine_ls_R_factor_gt 0.0752
_refine_ls_shift/su_max 0.001
_refine_ls_shift/su_mean 0.000
_refine_ls_structure_factor_coef Fsqd
_refine_ls_weighting_details 'calc w=1/[\s^2^(Fo^2^)+(0.1572P)^2^+1.2283P] where P=(Fo^2^+2Fc^2^)/3'
_refine_ls_weighting_scheme calc
_refine_ls_wR_factor_gt 0.2333
_refine_ls_wR_factor_ref 0.2546
_reflns_number_gt 5336
_reflns_number_total 6538
_reflns_threshold_expression >2sigma(I)
_cod_data_source_file jo401969g_si_002.cif
_cod_data_source_block 1
_cod_database_code 4028759

loop_
_symmetry_equiv_pos_as_xyz
'x, y, z'
'-x, -y, -z'

loop_
_atom_site_label
_atom_site_type_symbol
_atom_site_fract_x
_atom_site_fract_y
_atom_site_fract_z
_atom_site_U_iso_or_equiv
_atom_site_adp_type
_atom_site_occupancy
_atom_site_symmetry_multiplicity
_atom_site_calc_flag
_atom_site_refinement_flags
C1 C 0.8442(3) 0.8291(2) 0.9588(2) 0.0364(6) Uani 1 1 d .
C2 C 0.9533(3) 0.8085(2) 1.0185(2) 0.0355(6) Uani 1 1 d .
H2 H 0.9326 0.7274 0.9984 0.043 Uiso 1 1 calc R
C3 C 1.0715(3) 0.8401(2) 0.9844(2) 0.0397(6) Uani 1 1 d .
H3 H 1.1102 0.9211 1.0289 0.048 Uiso 1 1 calc R
C4 C 1.0425(2) 0.8225(2) 0.8660(2) 0.0369(6) Uani 1 1 d .
H4A H 1.0469 0.8948 0.8648 0.044 Uiso 1 1 calc R
H4B H 1.1055 0.7949 0.8343 0.044 Uiso 1 1 calc R
C5 C 0.9156(2) 0.7400(2) 0.7963(2) 0.0332(6) Uani 1 1 d .
C6 C 0.8747(2) 0.7528(2) 0.6897(2) 0.0332(6) Uani 1 1 d .
H6 H 0.9051 0.8326 0.7059 0.040 Uiso 1 1 calc R
C7 C 0.7343(2) 0.7215(2) 0.6672(2) 0.0351(6) Uani 1 1 d .
H7 H 0.7024 0.6404 0.6454 0.042 Uiso 1 1 calc R
C8 C 0.7175(2) 0.7862(2) 0.7804(2) 0.0358(6) Uani 1 1 d .
H8 H 0.7299 0.8658 0.7958 0.043 Uiso 1 1 calc R
C9 C 0.9753(3) 0.8686(2) 1.1399(2) 0.0399(6) Uani 1 1 d .
C10 C 0.9101(3) 0.8137(2) 1.1971(2) 0.0398(6) Uani 1 1 d .
C11 C 0.8145(3) 0.7132(3) 1.1429(3) 0.0530(8) Uani 1 1 d .
H11 H 0.7883 0.6808 1.0681 0.064 Uiso 1 1 calc R
C12 C 0.7582(3) 0.6611(4) 1.1978(4) 0.0679(10) Uani 1 1 d .
H12 H 0.6950 0.5938 1.1602 0.081 Uiso 1 1 calc R
C13 C 0.7957(4) 0.7090(4) 1.3092(3) 0.0651(10) Uani 1 1 d .
H13 H 0.7575 0.6735 1.3462 0.078 Uiso 1 1 calc R
C14 C 0.8877(4) 0.8073(3) 1.3650(3) 0.0610(9) Uani 1 1 d .
H14 H 0.9119 0.8388 1.4399 0.073 Uiso 1 1 calc R
C15 C 0.9466(3) 0.8615(3) 1.3104(3) 0.0501(8) Uani 1 1 d .
C16 C 1.1643(3) 0.7805(3) 1.0102(2) 0.0566(9) Uani 1 1 d .
C17 C 1.1290(5) 0.6682(4) 0.9935(3) 0.0763(12) Uani 1 1 d .
H17 H 1.0454 0.6291 0.9693 0.092 Uiso 1 1 calc R
C18 C 1.2133(7) 0.6133(6) 1.0114(4) 0.103(2) Uani 1 1 d .
H18 H 1.1869 0.5377 0.9972 0.124 Uiso 1 1 calc R
C19 C 1.3299(8) 0.6679(8) 1.0482(4) 0.113(2) Uani 1 1 d .
C20 C 1.3753(5) 0.7778(9) 1.0677(4) 0.129(3) Uani 1 1 d .
H20 H 1.4597 0.8140 1.0933 0.155 Uiso 1 1 calc R
C21 C 1.2871(4) 0.8371(5) 1.0469(4) 0.0900(15) Uani 1 1 d .
H21 H 1.3145 0.9119 1.0586 0.108 Uiso 1 1 calc R
C22 C 0.9121(3) 0.6180(2) 0.7730(2) 0.0367(6) Uani 1 1 d .
C23 C 0.8208(3) 0.5455(2) 0.7877(2) 0.0451(7) Uani 1 1 d .
H23 H 0.7548 0.5680 0.8108 0.054 Uiso 1 1 calc R
C24 C 0.8300(4) 0.4379(3) 0.7671(3) 0.0589(9) Uani 1 1 d .
H24 H 0.7707 0.3876 0.7776 0.071 Uiso 1 1 calc R
C25 C 0.9276(4) 0.4068(3) 0.7312(3) 0.0640(10) Uani 1 1 d .
H25 H 0.9368 0.3359 0.7182 0.077 Uiso 1 1 calc R
C26 C 1.0107(3) 0.4829(3) 0.7151(3) 0.0586(9) Uani 1 1 d .
H26 H 1.0749 0.4605 0.6881 0.070 Uiso 1 1 calc R
C27 C 0.5911(3) 0.7382(3) 0.7897(2) 0.0452(7) Uani 1 1 d .
C28 C 0.5058(3) 0.7983(4) 0.7960(4) 0.0705(11) Uani 1 1 d .
H28 H 0.5270 0.8707 0.8004 0.085 Uiso 1 1 calc R
C29 C 0.3880(4) 0.7479(6) 0.7957(4) 0.0976(18) Uani 1 1 d .
H29 H 0.3277 0.7851 0.7976 0.117 Uiso 1 1 calc R
C30 C 0.3611(4) 0.6421(6) 0.7925(4) 0.0937(17) Uani 1 1 d .
H30 H 0.2837 0.6073 0.7953 0.112 Uiso 1 1 calc R
C31 C 0.4497(5) 0.5911(5) 0.7854(5) 0.1050(18) Uani 1 1 d .
H31 H 0.4302 0.5182 0.7800 0.126 Uiso 1 1 calc R
C32 C 0.9230(3) 0.6856(3) 0.5981(2) 0.0424(7) Uani 1 1 d .
C33 C 1.2364(4) 0.7257(6) 0.5459(4) 0.0942(17) Uani 1 1 d .
H33 H 1.2886 0.6843 0.5175 0.113 Uiso 1 1 calc R
C34 C 1.2720(5) 0.8398(7) 0.5836(6) 0.109(2) Uani 1 1 d .
H34 H 1.3466 0.8766 0.5779 0.131 Uiso 1 1 calc R
C35 C 1.1974(5) 0.8989(6) 0.6296(7) 0.123(3) Uani 1 1 d .
H35 H 1.2246 0.9772 0.6590 0.147 Uiso 1 1 calc R
C36 C 1.0855(4) 0.8493(3) 0.6348(4) 0.0693(11) Uani 1 1 d .
H36 H 1.0353 0.8919 0.6656 0.083 Uiso 1 1 calc R
C37 C 1.0496(3) 0.7379(3) 0.5945(3) 0.0513(8) Uani 1 1 d .
C38 C 0.6671(2) 0.7500(2) 0.5833(2) 0.0369(6) Uani 1 1 d .
C39 C 0.6869(3) 0.8596(3) 0.5961(3) 0.0520(8) Uani 1 1 d .
H39 H 0.7446 0.9175 0.6570 0.062 Uiso 1 1 calc R
C40 C 0.6226(4) 0.8855(3) 0.5203(3) 0.0613(9) Uani 1 1 d .
H40 H 0.6371 0.9598 0.5302 0.074 Uiso 1 1 calc R
C41 C 0.5372(3) 0.8001(3) 0.4305(3) 0.0560(8) Uani 1 1 d .
C42 C 0.5159(3) 0.6905(3) 0.4149(3) 0.0572(8) Uani 1 1 d .
H42 H 0.4584 0.6330 0.3537 0.069 Uiso 1 1 calc R
C43 C 0.5807(3) 0.6659(3) 0.4910(2) 0.0470(7) Uani 1 1 d .
H43 H 0.5662 0.5912 0.4803 0.056 Uiso 1 1 calc R
Cl2 Cl 1.4405(3) 0.6028(3) 1.07360(16) 0.2292(18) Uani 1 1 d .
Cl4 Cl 0.45540(14) 0.83344(11) 0.33663(10) 0.0967(5) Uani 1 1 d .
N1 N 0.82016(19) 0.77576(18) 0.85029(17) 0.0334(5) Uani 1 1 d .
N2 N 0.5650(3) 0.6367(3) 0.7854(3) 0.0769(10) Uani 1 1 d .
N3 N 1.0060(2) 0.5871(2) 0.7355(2) 0.0473(6) Uani 1 1 d .
N4 N 1.1212(4) 0.6710(4) 0.5497(3) 0.0935(13) Uani 1 1 d .
O1 O 0.7806(2) 0.88440(19) 1.00449(17) 0.0513(6) Uani 1 1 d .
O2 O 1.0518(3) 0.96213(18) 1.18932(18) 0.0611(7) Uani 1 1 d .
O3 O 1.0365(3) 0.9572(2) 1.3711(2) 0.0807(9) Uani 1 1 d .
H3A H 1.0629 0.9841 1.3325 0.121 Uiso 1 1 calc R
O4 O 0.8602(2) 0.5943(2) 0.52754(19) 0.0625(7) Uani 1 1 d .
O5 O 0.6132(19) 0.9833(16) 0.106(3) 0.63(2) Uani 1 1 d D
H5A H 0.5993 0.9463 0.1428 0.754 Uiso 1 1 d RD
H5B H 0.5522 0.9444 0.0512 0.754 Uiso 1 1 d RD

loop_
_atom_site_aniso_label
_atom_site_aniso_U_11
_atom_site_aniso_U_22
_atom_site_aniso_U_33
_atom_site_aniso_U_23
_atom_site_aniso_U_13
_atom_site_aniso_U_12
C1 0.0392(14) 0.0374(13) 0.0342(14) 0.0170(11) 0.0109(11) 0.0108(11)
C2 0.0426(15) 0.0321(12) 0.0300(14) 0.0127(11) 0.0074(11) 0.0102(11)
C3 0.0349(14) 0.0462(15) 0.0321(14) 0.0146(12) 0.0039(11) 0.0085(11)
C4 0.0335(13) 0.0423(14) 0.0348(14) 0.0185(12) 0.0072(11) 0.0088(11)
C5 0.0337(13) 0.0379(13) 0.0304(13) 0.0162(11) 0.0092(11) 0.0113(11)
C6 0.0338(13) 0.0378(13) 0.0305(13) 0.0166(11) 0.0085(11) 0.0116(10)
C7 0.0361(14) 0.0372(13) 0.0318(14) 0.0153(11) 0.0086(11) 0.0100(11)
C8 0.0327(13) 0.0423(14) 0.0333(14) 0.0174(12) 0.0075(11) 0.0114(11)
C9 0.0501(16) 0.0338(13) 0.0340(15) 0.0135(11) 0.0086(12) 0.0130(12)
C10 0.0458(16) 0.0418(14) 0.0354(15) 0.0184(12) 0.0113(12) 0.0165(12)
C11 0.0476(17) 0.0625(19) 0.0475(18) 0.0274(16) 0.0097(14) 0.0081(15)
C12 0.050(2) 0.080(2) 0.076(3) 0.044(2) 0.0170(18) 0.0032(18)
C13 0.066(2) 0.084(3) 0.069(2) 0.049(2) 0.035(2) 0.026(2)
C14 0.084(3) 0.071(2) 0.0451(19) 0.0320(17) 0.0320(18) 0.034(2)
C15 0.069(2) 0.0475(16) 0.0385(16) 0.0189(14) 0.0178(15) 0.0231(15)
C16 0.0501(19) 0.093(3) 0.0338(16) 0.0269(17) 0.0114(14) 0.0369(18)
C17 0.101(3) 0.095(3) 0.064(2) 0.046(2) 0.027(2) 0.065(3)
C18 0.137(5) 0.142(5) 0.064(3) 0.049(3) 0.026(3) 0.104(4)
C19 0.132(6) 0.165(6) 0.051(3) 0.028(4) 0.014(3) 0.103(5)
C20 0.061(3) 0.237(9) 0.059(3) 0.027(4) 0.000(2) 0.067(4)
C21 0.051(2) 0.148(5) 0.057(2) 0.030(3) 0.0053(19) 0.039(3)
C22 0.0388(14) 0.0403(14) 0.0301(13) 0.0151(11) 0.0051(11) 0.0130(11)
C23 0.0493(17) 0.0421(15) 0.0440(17) 0.0208(13) 0.0101(13) 0.0110(13)
C24 0.069(2) 0.0444(17) 0.062(2) 0.0282(16) 0.0096(18) 0.0100(16)
C25 0.080(3) 0.0462(18) 0.065(2) 0.0227(17) 0.0087(19) 0.0277(18)
C26 0.062(2) 0.0545(19) 0.060(2) 0.0194(16) 0.0141(17) 0.0312(16)
C27 0.0345(15) 0.0659(19) 0.0366(15) 0.0228(14) 0.0117(12) 0.0146(13)
C28 0.0469(19) 0.099(3) 0.080(3) 0.045(2) 0.0253(19) 0.033(2)
C29 0.045(2) 0.174(6) 0.090(3) 0.062(4) 0.029(2) 0.048(3)
C30 0.043(2) 0.137(5) 0.082(3) 0.038(3) 0.025(2) -0.003(3)
C31 0.073(3) 0.099(4) 0.144(5) 0.053(3) 0.059(3) 0.003(3)
C32 0.0472(16) 0.0542(17) 0.0313(15) 0.0195(14) 0.0116(13) 0.0235(14)
C33 0.063(3) 0.158(5) 0.074(3) 0.045(3) 0.041(2) 0.051(3)
C34 0.074(3) 0.152(6) 0.152(6) 0.099(5) 0.070(4) 0.041(3)
C35 0.087(4) 0.115(4) 0.224(8) 0.109(5) 0.091(5) 0.037(3)
C36 0.059(2) 0.067(2) 0.122(4) 0.061(2) 0.059(2) 0.0311(18)
C37 0.0495(17) 0.080(2) 0.0409(17) 0.0341(16) 0.0208(14) 0.0305(16)
C38 0.0338(13) 0.0451(14) 0.0338(14) 0.0181(12) 0.0094(11) 0.0136(11)
C39 0.0554(19) 0.0466(16) 0.0439(17) 0.0199(14) -0.0028(14) 0.0063(14)
C40 0.078(2) 0.0562(19) 0.055(2) 0.0322(17) 0.0084(18) 0.0227(18)
C41 0.058(2) 0.075(2) 0.0426(18) 0.0302(17) 0.0091(15) 0.0307(17)
C42 0.0550(19) 0.063(2) 0.0403(17) 0.0158(15) -0.0031(15) 0.0164(16)
C43 0.0457(16) 0.0476(16) 0.0412(17) 0.0165(13) 0.0039(13) 0.0116(13)
Cl2 0.244(3) 0.354(4) 0.1085(13) 0.0487(18) 0.0100(15) 0.260(3)
Cl4 0.1215(10) 0.1060(9) 0.0670(7) 0.0465(7) -0.0087(7) 0.0509(8)
N1 0.0321(11) 0.0390(11) 0.0288(11) 0.0139(9) 0.0082(9) 0.0114(9)
N2 0.0562(18) 0.071(2) 0.117(3) 0.049(2) 0.045(2) 0.0134(15)
N3 0.0485(14) 0.0491(14) 0.0474(15) 0.0185(12) 0.0147(12) 0.0240(12)
N4 0.072(2) 0.137(4) 0.068(2) 0.028(2) 0.0299(19) 0.048(2)
O1 0.0586(13) 0.0599(13) 0.0391(11) 0.0161(10) 0.0184(10) 0.0312(11)
O2 0.0866(18) 0.0400(12) 0.0364(12) 0.0096(10) 0.0110(12) -0.0053(11)
O3 0.120(3) 0.0616(15) 0.0347(13) 0.0135(12) 0.0090(14) -0.0035(16)
O4 0.0578(14) 0.0672(15) 0.0437(13) 0.0042(12) 0.0097(11) 0.0229(12)
O5 0.48(3) 0.351(19) 1.21(7) 0.30(3) 0.59(4) 0.229(19)

loop_
_atom_type_symbol
_atom_type_description
_atom_type_scat_dispersion_real
_atom_type_scat_dispersion_imag
_atom_type_scat_source
C C 0.0033 0.0016 'International Tables Vol C Tables 4.2.6.8 and 6.1.1.4'
H H 0.0000 0.0000 'International Tables Vol C Tables 4.2.6.8 and 6.1.1.4'
N N 0.0061 0.0033 'International Tables Vol C Tables 4.2.6.8 and 6.1.1.4'
O O 0.0106 0.0060 'International Tables Vol C Tables 4.2.6.8 and 6.1.1.4'
Cl Cl 0.1484 0.1585 'International Tables Vol C Tables 4.2.6.8 and 6.1.1.4'

loop_
_geom_angle_atom_site_label_1
_geom_angle_atom_site_label_2
_geom_angle_atom_site_label_3
_geom_angle
O1 C1 N1 123.1(3)
O1 C1 C2 123.1(2)
N1 C1 C2 113.8(2)
C9 C2 C1 111.8(2)
C9 C2 C3 111.2(2)
C1 C2 C3 111.9(2)
C9 C2 H2 107.2
C1 C2 H2 107.2
C3 C2 H2 107.2
C16 C3 C2 111.2(2)
C16 C3 C4 113.3(2)
C2 C3 C4 112.0(2)
C16 C3 H3 106.6
C2 C3 H3 106.6
C4 C3 H3 106.6
C5 C4 C3 114.3(2)
C5 C4 H4A 108.7
C3 C4 H4A 108.7
C5 C4 H4B 108.7
C3 C4 H4B 108.7
H4A C4 H4B 107.6
N1 C5 C4 108.8(2)
N1 C5 C22 112.3(2)
C4 C5 C22 111.6(2)
N1 C5 C6 100.45(19)
C4 C5 C6 111.7(2)
C22 C5 C6 111.6(2)
C32 C6 C7 115.0(2)
C32 C6 C5 114.5(2)
C7 C6 C5 102.9(2)
C32 C6 H6 108.0
C7 C6 H6 108.0
C5 C6 H6 108.0
C38 C7 C6 116.2(2)
C38 C7 C8 112.6(2)
C6 C7 C8 101.7(2)
C38 C7 H7 108.7
C6 C7 H7 108.7
C8 C7 H7 108.7
N1 C8 C27 114.5(2)
N1 C8 C7 101.9(2)
C27 C8 C7 112.0(2)
N1 C8 H8 109.4
C27 C8 H8 109.4
C7 C8 H8 109.4
O2 C9 C10 121.0(3)
O2 C9 C2 118.4(2)
C10 C9 C2 120.5(2)
C11 C10 C15 118.0(3)
C11 C10 C9 122.3(3)
C15 C10 C9 119.7(3)
C12 C11 C10 121.3(3)
C12 C11 H11 119.3
C10 C11 H11 119.3
C11 C12 C13 119.9(4)
C11 C12 H12 120.1
C13 C12 H12 120.1
C14 C13 C12 120.6(3)
C14 C13 H13 119.7
C12 C13 H13 119.7
C13 C14 C15 120.4(3)
C13 C14 H14 119.8
C15 C14 H14 119.8
O3 C15 C14 116.6(3)
O3 C15 C10 123.6(3)
C14 C15 C10 119.8(3)
C21 C16 C17 118.0(4)
C21 C16 C3 119.3(4)
C17 C16 C3 122.6(3)
C18 C17 C16 122.4(5)
C18 C17 H17 118.8
C16 C17 H17 118.8
C19 C18 C17 119.4(7)
C19 C18 H18 120.3
C17 C18 H18 120.3
C18 C19 C20 123.4(6)
C18 C19 Cl2 121.3(7)
C20 C19 Cl2 115.3(7)
C19 C20 C21 118.0(6)
C19 C20 H20 121.0
C21 C20 H20 121.0
C16 C21 C20 118.7(6)
C16 C21 H21 120.6
C20 C21 H21 120.6
N3 C22 C23 122.5(3)
N3 C22 C5 113.8(2)
C23 C22 C5 123.7(3)
C22 C23 C24 118.4(3)
C22 C23 H23 120.8
C24 C23 H23 120.8
C25 C24 C23 119.3(3)
C25 C24 H24 120.4
C23 C24 H24 120.4
C26 C25 C24 118.1(3)
C26 C25 H25 120.9
C24 C25 H25 120.9
N3 C26 C25 124.3(3)
N3 C26 H26 117.9
C25 C26 H26 117.9
N2 C27 C28 122.5(3)
N2 C27 C8 117.5(3)
C28 C27 C8 119.9(3)
C27 C28 C29 118.2(5)
C27 C28 H28 120.9
C29 C28 H28 120.9
C30 C29 C28 119.3(5)
C30 C29 H29 120.4
C28 C29 H29 120.4
C31 C30 C29 117.6(4)
C31 C30 H30 121.2
C29 C30 H30 121.2
C30 C31 N2 125.1(5)
C30 C31 H31 117.4
N2 C31 H31 117.4
O4 C32 C37 120.6(3)
O4 C32 C6 121.6(3)
C37 C32 C6 117.7(3)
C34 C33 N4 119.8(4)
C34 C33 H33 120.1
N4 C33 H33 120.1
C35 C34 C33 119.1(5)
C35 C34 H34 120.5
C33 C34 H34 120.5
C36 C35 C34 122.9(6)
C36 C35 H35 118.5
C34 C35 H35 118.5
C37 C36 C35 117.6(4)
C37 C36 H36 121.2
C35 C36 H36 121.2
C36 C37 N4 123.5(3)
C36 C37 C32 116.1(3)
N4 C37 C32 120.4(3)
C39 C38 C43 117.6(3)
C39 C38 C7 121.7(3)
C43 C38 C7 120.7(2)
C38 C39 C40 121.4(3)
C38 C39 H39 119.3
C40 C39 H39 119.3
C41 C40 C39 119.3(3)
C41 C40 H40 120.4
C39 C40 H40 120.4
C42 C41 C40 120.8(3)
C42 C41 Cl4 120.3(3)
C40 C41 Cl4 119.0(3)
C41 C42 C43 119.4(3)
C41 C42 H42 120.3
C43 C42 H42 120.3
C42 C43 C38 121.5(3)
C42 C43 H43 119.2
C38 C43 H43 119.2
C1 N1 C8 120.8(2)
C1 N1 C5 121.9(2)
C8 N1 C5 113.7(2)
C27 N2 C31 117.2(4)
C26 N3 C22 117.4(3)
C37 N4 C33 117.0(5)
C15 O3 H3A 109.5
H5A O5 H5B 99.2

loop_
_geom_bond_atom_site_label_1
_geom_bond_atom_site_label_2
_geom_bond_distance
C1 O1 1.221(3)
C1 N1 1.353(4)
C1 C2 1.523(4)
C2 C9 1.521(4)
C2 C3 1.540(4)
C2 H2 0.9800
C3 C16 1.532(4)
C3 C4 1.545(4)
C3 H3 0.9800
C4 C5 1.533(4)
C4 H4A 0.9700
C4 H4B 0.9700
C5 N1 1.481(3)
C5 C22 1.533(4)
C5 C6 1.571(3)
C6 C32 1.515(4)
C6 C7 1.526(4)
C6 H6 0.9800
C7 C38 1.512(4)
C7 C8 1.547(4)
C7 H7 0.9800
C8 N1 1.469(3)
C8 C27 1.510(4)
C8 H8 0.9800
C9 O2 1.231(3)
C9 C10 1.472(4)
C10 C11 1.394(4)
C10 C15 1.408(4)
C11 C12 1.374(5)
C11 H11 0.9300
C12 C13 1.384(6)
C12 H12 0.9300
C13 C14 1.357(6)
C13 H13 0.9300
C14 C15 1.402(5)
C14 H14 0.9300
C15 O3 1.333(4)
C16 C21 1.362(6)
C16 C17 1.395(6)
C17 C18 1.376(6)
C17 H17 0.9300
C18 C19 1.296(11)
C18 H18 0.9300
C19 C20 1.363(10)
C19 Cl2 1.744(6)
C20 C21 1.466(9)
C20 H20 0.9300
C21 H21 0.9300
C22 N3 1.341(4)
C22 C23 1.379(4)
C23 C24 1.390(4)
C23 H23 0.9300
C24 C25 1.373(6)
C24 H24 0.9300
C25 C26 1.363(6)
C25 H25 0.9300
C26 N3 1.331(4)
C26 H26 0.9300
C27 N2 1.311(5)
C27 C28 1.381(5)
C28 C29 1.382(6)
C28 H28 0.9300
C29 C30 1.374(8)
C29 H29 0.9300
C30 C31 1.331(8)
C30 H30 0.9300
C31 N2 1.340(5)
C31 H31 0.9300
C32 O4 1.214(4)
C32 C37 1.498(5)
C33 C34 1.359(8)
C33 N4 1.396(7)
C33 H33 0.9300
C34 C35 1.353(8)
C34 H34 0.9300
C35 C36 1.348(6)
C35 H35 0.9300
C36 C37 1.325(5)
C36 H36 0.9300
C37 N4 1.379(5)
C38 C39 1.379(4)
C38 C43 1.388(4)
C39 C40 1.385(5)
C39 H39 0.9300
C40 C41 1.373(5)
C40 H40 0.9300
C41 C42 1.366(5)
C41 Cl4 1.739(3)
C42 C43 1.380(5)
C42 H42 0.9300
C43 H43 0.9300
O3 H3A 0.8200
O5 H5A 0.8494
O5 H5B 0.8507
